data_4032392
loop_
_publ_author_name
'Chen, Muqing'
'Shen, Wangqiang'
'Peng, Ping'
'Bao, Lipiao'
'Zhao, Shasha'
'Xie, Yunpeng'
'Jin, Peng'
'Fang, Hongyun'
'Li, Fang-Fang'
'Lu, Xing'

_publ_section_title
;
 Evidence of Oxygen Activation in the Reaction between an N-Heterocyclic
 Carbene and M3N@Ih(7)-C80: An Unexpected Method of Steric Hindrance
 Release.
;
_journal_issue 7
_journal_name_full 'The Journal of organic chemistry'
_journal_page_first 3500
_journal_page_last 3505
_journal_paper_doi 10.1021/acs.joc.6b03004
_journal_volume 82
_journal_year 2017
_chemical_formula_moiety '2(C107 H36 Lu3 N3), 5(C S2)'
_chemical_formula_sum 'C219 H72 Lu6 N6 O0 S10'
_chemical_formula_weight 4157.24
_chemical_name_common 'Lu3N@IhC80 NHC'
_chemical_name_systematic 'Lu3N@IhC80 NHC'
_space_group_crystal_system triclinic
_space_group_IT_number 2
_space_group_name_Hall '-P 1'
_space_group_name_H-M_alt 'P -1'
_symmetry_space_group_name_Hall '-P 1'
_symmetry_space_group_name_H-M 'P -1'
_atom_sites_solution_hydrogens geom
_audit_creation_method SHELXL-2014/7
_cell_angle_alpha 99.143(5)
_cell_angle_beta 106.102(5)
_cell_angle_gamma 106.977(5)
_cell_formula_units_Z 1
_cell_length_a 11.028(5)
_cell_length_b 17.708(5)
_cell_length_c 19.684(5)
_cell_measurement_reflns_used 9381
_cell_measurement_temperature 173(2)
_cell_measurement_theta_max 28.355
_cell_measurement_theta_min 2.609
_cell_volume 3410(2)
_computing_cell_refinement 'SAINT (Bruker, 2014)'
_computing_data_collection 'Apex2 (Bruker, 2014)'
_computing_data_reduction 'SAINT (Bruker, 2014)'
_computing_structure_refinement 'SHELXL-2014/7 (Sheldrick, 2014)'
_computing_structure_solution 'SHELXTL XT-2014/4 (Sheldrick, 2014)'
_diffrn_ambient_temperature 173(2)
_diffrn_detector_area_resol_mean 8.3
_diffrn_measured_fraction_theta_full 0.964
_diffrn_measured_fraction_theta_max 0.965
_diffrn_measurement_device_type 'Bruker D8 Quest'
_diffrn_measurement_method \w
_diffrn_radiation_type MoK\a
_diffrn_radiation_wavelength 0.71069
_diffrn_reflns_av_R_equivalents 0.0368
_diffrn_reflns_av_unetI/netI 0.0460
_diffrn_reflns_Laue_measured_fraction_full 0.964
_diffrn_reflns_Laue_measured_fraction_max 0.965
_diffrn_reflns_limit_h_max 14
_diffrn_reflns_limit_h_min -14
_diffrn_reflns_limit_k_max 23
_diffrn_reflns_limit_k_min -23
_diffrn_reflns_limit_l_max 25
_diffrn_reflns_limit_l_min -26
_diffrn_reflns_number 40568
_diffrn_reflns_point_group_measured_fraction_full 0.964
_diffrn_reflns_point_group_measured_fraction_max 0.965
_diffrn_reflns_theta_full 25.240
_diffrn_reflns_theta_max 28.368
_diffrn_reflns_theta_min 2.608
_diffrn_source 'fine-focus sealed tube'
_exptl_absorpt_coefficient_mu 4.528
_exptl_absorpt_correction_T_max 0.7434
_exptl_absorpt_correction_T_min 0.6744
_exptl_absorpt_correction_type multi-scan
_exptl_absorpt_process_details SADABS
_exptl_crystal_colour black
_exptl_crystal_density_diffrn 2.025
_exptl_crystal_description block
_exptl_crystal_F_000 2014
_exptl_crystal_size_max 0.20
_exptl_crystal_size_mid 0.10
_exptl_crystal_size_min 0.10
_refine_diff_density_max 2.461
_refine_diff_density_min -2.854
_refine_diff_density_rms 0.173
_refine_ls_extinction_method none
_refine_ls_goodness_of_fit_ref 1.091
_refine_ls_hydrogen_treatment constr
_refine_ls_matrix_type full
_refine_ls_number_parameters 1158
_refine_ls_number_reflns 16488
_refine_ls_number_restraints 1
_refine_ls_restrained_S_all 1.091
_refine_ls_R_factor_all 0.0681
_refine_ls_R_factor_gt 0.0529
_refine_ls_shift/su_max 0.051
_refine_ls_shift/su_mean 0.001
_refine_ls_structure_factor_coef Fsqd
_refine_ls_weighting_details 'w=1/[\s^2^(Fo^2^)+(0.0405P)^2^+23.1051P] where P=(Fo^2^+2Fc^2^)/3'
_refine_ls_weighting_scheme calc
_refine_ls_wR_factor_gt 0.1301
_refine_ls_wR_factor_ref 0.1395
_reflns_Friedel_coverage 0.000
_reflns_number_gt 13848
_reflns_number_total 16488
_reflns_threshold_expression 'I > 2\s(I)'
_cod_data_source_file jo6b03004_si_001.cif
_cod_data_source_block Lu3N@IhC80
_cod_depositor_comments
;
The following automatic conversions were performed:

'_exptl_absorpt_correction_type' value 'Multi-scan' changed to
'multi-scan' according to
/home/data/users/saulius/crontab/automatic-downloads/rss-feeds/ACS/lib/dictionaries/cif_core.dic
dictionary named 'cif_core.dic' version 2.4.2 from 2011-04-26.

Automatic conversion script
Id: cif_fix_values 4973 2017-02-22 13:04:09Z antanas 

 Adding full bibliography for 4032391--4032392.cif.
;
_cod_database_code 4032392
_shelx_shelxl_version_number 2014/7
_shelx_space_group_comment
;
The symmetry employed for this shelxl refinement is uniquely defined
by the following loop, which should always be used as a source of
symmetry information in preference to the above space-group names.
They are only intended as comments.
;
_shelx_estimated_absorpt_t_min 0.587
_shelx_estimated_absorpt_t_max 0.636

loop_
_space_group_symop_operation_xyz
'x, y, z'
'-x, -y, -z'

loop_
_atom_site_label
_atom_site_type_symbol
_atom_site_fract_x
_atom_site_fract_y
_atom_site_fract_z
_atom_site_U_iso_or_equiv
_atom_site_adp_type
_atom_site_occupancy
_atom_site_site_symmetry_order
_atom_site_calc_flag
_atom_site_refinement_flags_posn
_atom_site_refinement_flags_adp
_atom_site_refinement_flags_occupancy
_atom_site_disorder_assembly
_atom_site_disorder_group
C1A C 0.1561(4) 0.5437(2) 0.7611(2) 0.0131(7) Uani 1 1 d . . . A 1
C2A C 0.0473(4) 0.5023(3) 0.7923(2) 0.0141(8) Uani 1 1 d . . . A 1
C3A C -0.0954(4) 0.4813(3) 0.7579(2) 0.0187(9) Uani 1 1 d . . . A 1
C4A C -0.1560(5) 0.4790(3) 0.6821(3) 0.0212(9) Uani 1 1 d . . . A 1
C5A C -0.0608(5) 0.4989(3) 0.6443(2) 0.0169(8) Uani 1 1 d . . . A 1
C6A C 0.0822(5) 0.5220(3) 0.6778(2) 0.0211(9) Uani 1 1 d . . . A 1
C7A C 0.1358(5) 0.4942(3) 0.6243(2) 0.0185(9) Uani 1 1 d . . . A 1
C8A C 0.2539(5) 0.4721(3) 0.6397(3) 0.0249(10) Uani 1 1 d . . . A 1
C9A C 0.3130(5) 0.4742(3) 0.7150(3) 0.0226(9) Uani 1 1 d . . . A 1
C10A C 0.2587(4) 0.4986(3) 0.7704(2) 0.0149(8) Uani 1 1 d . . . A 1
C11A C 0.2697(4) 0.4471(3) 0.8190(2) 0.0169(8) Uani 1 1 d . . . A 1
C12A C 0.1779(5) 0.4235(3) 0.8571(2) 0.0173(8) Uani 1 1 d . . . A 1
C13A C 0.0663(5) 0.4511(3) 0.8405(2) 0.0170(8) Uani 1 1 d . . . A 1
C14A C -0.0625(5) 0.4009(3) 0.8385(2) 0.0200(9) Uani 1 1 d . . . A 1
C15A C -0.1638(5) 0.4187(3) 0.7879(3) 0.0236(10) Uani 1 1 d . . . A 1
C16A C -0.2928(5) 0.3547(3) 0.7456(3) 0.0255(10) Uani 1 1 d . . . A 1
C17A C -0.3548(5) 0.3568(3) 0.6716(3) 0.0283(11) Uani 1 1 d . . . A 1
C18A C -0.2870(5) 0.4168(3) 0.6395(3) 0.0281(11) Uani 1 1 d . . . A 1
C19A C -0.3189(5) 0.3773(3) 0.5637(3) 0.0290(12) Uani 1 1 d . . . A 1
C20A C -0.2231(5) 0.3964(3) 0.5276(3) 0.0266(11) Uani 1 1 d . . . A 1
C21A C -0.0955(5) 0.4582(3) 0.5688(2) 0.0210(9) Uani 1 1 d . . . A 1
C22A C 0.0241(5) 0.4557(3) 0.5568(2) 0.0223(10) Uani 1 1 d . . . A 1
C23A C 0.0227(6) 0.3917(3) 0.5026(2) 0.0273(11) Uani 1 1 d . . . A 1
C24A C 0.1388(6) 0.3692(3) 0.5169(3) 0.0313(12) Uani 1 1 d . . . A 1
C25A C 0.2528(6) 0.4078(3) 0.5837(3) 0.0316(12) Uani 1 1 d . . . A 1
C26A C 0.3065(6) 0.3453(3) 0.6028(3) 0.0299(11) Uani 1 1 d . . . A 1
C27A C 0.3563(5) 0.3429(3) 0.6776(3) 0.0271(11) Uani 1 1 d . . . A 1
C28A C 0.3621(5) 0.4091(3) 0.7332(3) 0.0281(11) Uani 1 1 d . . . A 1
C29A C 0.3342(4) 0.3929(3) 0.7967(3) 0.0213(9) Uani 1 1 d . . . A 1
C30A C 0.3079(5) 0.3143(3) 0.8110(3) 0.0240(10) Uani 1 1 d . . . A 1
C31A C 0.2231(5) 0.2931(3) 0.8518(2) 0.0244(10) Uani 1 1 d . . . A 1
C32A C 0.1572(5) 0.3463(3) 0.8740(2) 0.0218(10) Uani 1 1 d . . . A 1
C33A C 0.0279(6) 0.2968(3) 0.8722(2) 0.0245(10) Uani 1 1 d . . . A 1
C34A C -0.0841(6) 0.3219(3) 0.8521(2) 0.0233(10) Uani 1 1 d . . . A 1
C35A C -0.2144(6) 0.2607(3) 0.8138(3) 0.0261(11) Uani 1 1 d . . . A 1
C36A C -0.3141(5) 0.2771(3) 0.7606(3) 0.0275(11) Uani 1 1 d . . . A 1
C37A C -0.3925(5) 0.2018(3) 0.7036(3) 0.0302(12) Uani 1 1 d . . . A 1
C38A C -0.4489(5) 0.2023(3) 0.6298(3) 0.0315(12) Uani 1 1 d . . . A 1
C39A C -0.4287(5) 0.2808(3) 0.6146(3) 0.0301(12) Uani 1 1 d . . . A 1
C40A C -0.4083(5) 0.2935(3) 0.5480(3) 0.0312(12) Uani 1 1 d . . . A 1
C41A C -0.4063(6) 0.2298(3) 0.4936(3) 0.0351(14) Uani 1 1 d . . . A 1
C42A C -0.3172(6) 0.2513(3) 0.4553(3) 0.0323(13) Uani 1 1 d . . . A 1
C43A C -0.2267(6) 0.3342(3) 0.4711(2) 0.0295(12) Uani 1 1 d . . . A 1
C44A C -0.1057(6) 0.3321(3) 0.4585(2) 0.0289(12) Uani 1 1 d . . . A 1
C45A C -0.1201(6) 0.2478(3) 0.4344(2) 0.0301(12) Uani 1 1 d . . . A 1
C46A C -0.0079(6) 0.2230(3) 0.4548(3) 0.0292(11) Uani 1 1 d . . . A 1
C47A C 0.1215(6) 0.2841(3) 0.4943(3) 0.0301(12) Uani 1 1 d . . . A 1
C48A C 0.2239(6) 0.2682(3) 0.5471(3) 0.0280(11) Uani 1 1 d . . . A 1
C49A C 0.1977(5) 0.1909(3) 0.5627(3) 0.0260(10) Uani 1 1 d . . . A 1
C50A C 0.2585(5) 0.1893(3) 0.6357(3) 0.0284(11) Uani 1 1 d . . . A 1
C51A C 0.3317(4) 0.2642(3) 0.6925(3) 0.0270(11) Uani 1 1 d . . . A 1
C52A C 0.3120(5) 0.2506(3) 0.7583(3) 0.0259(11) Uani 1 1 d . . . A 1
C53A C 0.2276(5) 0.1665(3) 0.7447(3) 0.0280(11) Uani 1 1 d . . . A 1
C54A C 0.1318(6) 0.1467(3) 0.7809(3) 0.0267(11) Uani 1 1 d . . . A 1
C55A C 0.1337(6) 0.2099(3) 0.8365(2) 0.0261(11) Uani 1 1 d . . . A 1
C56A C 0.0131(6) 0.2121(3) 0.8490(2) 0.0267(11) Uani 1 1 d . . . A 1
C57A C -0.1157(6) 0.1521(3) 0.8062(3) 0.0274(11) Uani 1 1 d . . . A 1
C58A C -0.2290(6) 0.1764(3) 0.7916(3) 0.0286(11) Uani 1 1 d . . . A 1
C59A C -0.3384(5) 0.1406(3) 0.7233(3) 0.0292(11) Uani 1 1 d . . . A 1
C60A C -0.3375(5) 0.0775(3) 0.6683(3) 0.0245(10) Uani 1 1 d . . . A 1
C61A C -0.3986(4) 0.0768(3) 0.5941(3) 0.0246(10) Uani 1 1 d . . . A 1
C62A C -0.4578(5) 0.1361(4) 0.5736(3) 0.0359(14) Uani 1 1 d . . . A 1
C63A C -0.4370(6) 0.1493(4) 0.5069(3) 0.0380(15) Uani 1 1 d . . . A 1
C64A C -0.3657(5) 0.0979(3) 0.4864(3) 0.0277(11) Uani 1 1 d . . . A 1
C65A C -0.2708(5) 0.1223(3) 0.4502(2) 0.0262(11) Uani 1 1 d . . . A 1
C66A C -0.2501(6) 0.1983(3) 0.4321(2) 0.0300(12) Uani 1 1 d . . . A 1
C67A C -0.1604(5) 0.0941(3) 0.4652(2) 0.0240(10) Uani 1 1 d . . . A 1
C68A C -0.0306(6) 0.1432(3) 0.4674(3) 0.0249(10) Uani 1 1 d . . . A 1
C69A C 0.0701(5) 0.1283(3) 0.5204(3) 0.0241(10) Uani 1 1 d . . . A 1
C70A C 0.0031(5) 0.0692(3) 0.5527(3) 0.0204(9) Uani 1 1 d . . . A 1
C71A C -0.1400(5) 0.0474(3) 0.5182(2) 0.0212(9) Uani 1 1 d . . . A 1
C72A C -0.2325(5) 0.0235(3) 0.5557(3) 0.0197(9) Uani 1 1 d . . . A 1
C73A C -0.1769(5) 0.0180(3) 0.6297(3) 0.0231(9) Uani 1 1 d . . . A 1
C74A C -0.0323(5) 0.0415(3) 0.6644(3) 0.0217(9) Uani 1 1 d . . . A 1
C75A C 0.0615(5) 0.0672(3) 0.6264(3) 0.0228(10) Uani 1 1 d . . . A 1
C76A C 0.1938(5) 0.1277(3) 0.6680(3) 0.0270(11) Uani 1 1 d . . . A 1
C77A C 0.0030(5) 0.0829(3) 0.7401(3) 0.0243(10) Uani 1 1 d . . . A 1
C78A C -0.1170(6) 0.0857(3) 0.7526(3) 0.0251(10) Uani 1 1 d . . . A 1
C79A C -0.2290(5) 0.0467(3) 0.6849(3) 0.0250(10) Uani 1 1 d . . . A 1
C80A C -0.3435(4) 0.0531(3) 0.5395(3) 0.0226(10) Uani 1 1 d . . . A 1
C1 C 0.1085(7) 0.7495(4) 0.9715(3) 0.0364(13) Uani 1 1 d . . . B 2
H12D H 0.0324 0.7647 0.9507 0.055 Uiso 1 1 calc R U . B 2
H12E H 0.1876 0.7859 0.9668 0.055 Uiso 1 1 calc R U . B 2
H12F H 0.1222 0.7529 1.0224 0.055 Uiso 1 1 calc R U . B 2
N1 N 0.2826(3) 0.6802(2) 0.86216(18) 0.0123(6) Uani 1 1 d . . . B 2
C2 C 0.0818(5) 0.6616(3) 0.9311(3) 0.0231(10) Uani 1 1 d . . . B 2
H2 H 0.0650 0.6593 0.8791 0.028 Uiso 1 1 calc R U . B 2
N2 N 0.2882(4) 0.7690(2) 0.79760(19) 0.0153(7) Uani 1 1 d . . . B 2
C3 C -0.0454(5) 0.6018(4) 0.9375(3) 0.0329(12) Uani 1 1 d . . . B 2
H26D H -0.1223 0.6156 0.9151 0.049 Uiso 1 1 calc R U . B 2
H26E H -0.0338 0.6057 0.9882 0.049 Uiso 1 1 calc R U . B 2
H26F H -0.0591 0.5470 0.9131 0.049 Uiso 1 1 calc R U . B 2
C4 C 0.2054(4) 0.6387(3) 0.9593(2) 0.0163(8) Uani 1 1 d . . . B 2
C5 C 0.2286(5) 0.6089(3) 1.0212(2) 0.0224(9) Uani 1 1 d . . . B 2
H5 H 0.1649 0.6001 1.0444 0.027 Uiso 1 1 calc R U . B 2
C6 C 0.3447(5) 0.5921(3) 1.0486(3) 0.0249(10) Uani 1 1 d . . . B 2
H6 H 0.3586 0.5730 1.0904 0.030 Uiso 1 1 calc R U . B 2
C7 C 0.4405(5) 0.6034(3) 1.0148(2) 0.0214(9) Uani 1 1 d . . . B 2
H7 H 0.5175 0.5913 1.0338 0.026 Uiso 1 1 calc R U . B 2
C8 C 0.4231(4) 0.6329(3) 0.9524(2) 0.0153(8) Uani 1 1 d . . . B 2
C9 C 0.5297(4) 0.6498(3) 0.9167(2) 0.0199(9) Uani 1 1 d . . . B 2
H9 H 0.4855 0.6477 0.8655 0.024 Uiso 1 1 calc R U . B 2
C10 C 0.6366(5) 0.7358(4) 0.9540(3) 0.0333(12) Uani 1 1 d . . . B 2
H10A H 0.6955 0.7484 0.9263 0.050 Uiso 1 1 calc R U . B 2
H10B H 0.6882 0.7375 1.0027 0.050 Uiso 1 1 calc R U . B 2
H10C H 0.5927 0.7752 0.9563 0.050 Uiso 1 1 calc R U . B 2
C11 C 0.5987(5) 0.5866(3) 0.9175(3) 0.0294(11) Uani 1 1 d . . . B 2
H22A H 0.5315 0.5327 0.9012 0.044 Uiso 1 1 calc R U . B 2
H22B H 0.6573 0.5948 0.9665 0.044 Uiso 1 1 calc R U . B 2
H22C H 0.6505 0.5926 0.8855 0.044 Uiso 1 1 calc R U . B 2
C12 C 0.3037(4) 0.6492(2) 0.9266(2) 0.0123(7) Uani 1 1 d . . . B 2
C13 C 0.2186(4) 0.6358(2) 0.7888(2) 0.0120(7) Uani 1 1 d . . . B 2
C14 C 0.3230(4) 0.7598(3) 0.8650(2) 0.0144(8) Uani 1 1 d . . . B 2
H14 H 0.3684 0.8021 0.9077 0.017 Uiso 1 1 calc R U . B 2
C15 C 0.2230(4) 0.6925(3) 0.7490(2) 0.0160(8) Uani 1 1 d . . . B 2
H15 H 0.1884 0.6815 0.6983 0.019 Uiso 1 1 calc R U . B 2
C16 C 0.3131(5) 0.8463(3) 0.7780(2) 0.0163(8) Uani 1 1 d . . . B 2
C17 C 0.2089(5) 0.8774(3) 0.7654(3) 0.0236(10) Uani 1 1 d . . . B 2
C18 C 0.0779(6) 0.8378(4) 0.7792(3) 0.0350(13) Uani 1 1 d . . . B 2
H18 H 0.0833 0.7894 0.7962 0.042 Uiso 1 1 calc R U . B 2
C19 C 0.0617(11) 0.8961(7) 0.8391(5) 0.077(3) Uani 1 1 d . . . B 2
H19A H -0.0156 0.8682 0.8507 0.115 Uiso 1 1 calc R U . B 2
H19B H 0.0494 0.9422 0.8222 0.115 Uiso 1 1 calc R U . B 2
H19C H 0.1410 0.9146 0.8820 0.115 Uiso 1 1 calc R U . B 2
C20 C -0.0436(8) 0.8107(10) 0.7114(5) 0.110(5) Uani 1 1 d . . . B 2
H23A H -0.1234 0.8002 0.7245 0.165 Uiso 1 1 calc R U . B 2
H23B H -0.0483 0.7616 0.6803 0.165 Uiso 1 1 calc R U . B 2
H23C H -0.0373 0.8528 0.6859 0.165 Uiso 1 1 calc R U . B 2
C21 C 0.2324(6) 0.9489(4) 0.7422(3) 0.0322(12) Uani 1 1 d . . . B 2
H21 H 0.1656 0.9718 0.7329 0.039 Uiso 1 1 calc R U . B 2
C22 C 0.3530(6) 0.9865(3) 0.7329(3) 0.0317(12) Uani 1 1 d . . . B 2
H22 H 0.3661 1.0335 0.7163 0.038 Uiso 1 1 calc R U . B 2
C23 C 0.4543(6) 0.9543(3) 0.7484(3) 0.0307(11) Uani 1 1 d . . . B 2
H23 H 0.5365 0.9812 0.7436 0.037 Uiso 1 1 calc R U . B 2
C24 C 0.4361(5) 0.8825(3) 0.7709(3) 0.0222(9) Uani 1 1 d . . . B 2
C25 C 0.5498(5) 0.8488(4) 0.7870(3) 0.0304(11) Uani 1 1 d . . . B 2
H25 H 0.5194 0.7993 0.8032 0.036 Uiso 1 1 calc R U . B 2
C26 C 0.6758(7) 0.9089(5) 0.8476(4) 0.059(2) Uani 1 1 d . . . B 2
H26A H 0.7433 0.8843 0.8583 0.088 Uiso 1 1 calc R U . B 2
H26B H 0.6543 0.9234 0.8907 0.088 Uiso 1 1 calc R U . B 2
H26C H 0.7096 0.9572 0.8321 0.088 Uiso 1 1 calc R U . B 2
C27 C 0.5841(9) 0.8252(7) 0.7184(4) 0.068(3) Uani 1 1 d . . . B 2
H27A H 0.5091 0.7801 0.6832 0.102 Uiso 1 1 calc R U . B 2
H27B H 0.6622 0.8095 0.7312 0.102 Uiso 1 1 calc R U . B 2
H27C H 0.6026 0.8710 0.6977 0.102 Uiso 1 1 calc R U . B 2
S1 S 0.4201(11) 0.0569(3) 0.9534(3) 0.278(6) Uani 1 1 d . . . C 3
S2 S 0.5278(2) 0.18914(14) 0.88494(12) 0.0636(5) Uani 1 1 d . . . C 3
S3 S 0.0221(3) 0.07256(13) 0.96529(12) 0.0664(6) Uani 1 1 d . . . D 3
S4 S -0.6056(5) 0.3921(3) 0.42444(19) 0.1273(15) Uani 1 1 d . . . E 3
S5 S -0.6512(5) 0.3924(3) 0.2648(2) 0.1275(15) Uani 1 1 d . . . E 3
C1B C 0.4756(12) 0.1234(5) 0.9181(4) 0.077(3) Uani 1 1 d . . . C 3
C2B C 0.0000 0.0000 1.0000 0.046(2) Uani 1 2 d S . P D 3
C3B C -0.6273(10) 0.3906(6) 0.3449(6) 0.070(2) Uani 1 1 d . . . E 3
Lu1 Lu 0.14376(11) 0.35474(7) 0.66674(12) 0.0179(3) Uani 0.344(3) 1 d . . P F 4
Lu9 Lu -0.15658(19) 0.34788(11) 0.66449(14) 0.0186(3) Uani 0.260(3) 1 d . . P F 4
Lu8 Lu 0.1274(2) 0.34311(13) 0.63853(16) 0.0186(4) Uani 0.228(3) 1 d . . P F 4
Lu7 Lu 0.0704(3) 0.20456(19) 0.6510(2) 0.0332(8) Uani 0.201(3) 1 d . . P F 4
Lu2 Lu 0.04137(5) 0.39870(3) 0.69536(3) 0.03314(19) Uani 0.4444(11) 1 d . . P F 4
Lu3 Lu -0.1241(2) 0.35866(9) 0.68986(12) 0.0183(3) Uani 0.308(3) 1 d . . P F 4
Lu4 Lu -0.25028(4) 0.22159(3) 0.60008(3) 0.02595(18) Uani 0.4175(11) 1 d . . P F 4
Lu5 Lu -0.11003(4) 0.15204(2) 0.63716(2) 0.02035(12) Uani 0.5726(10) 1 d . . P F 4
Lu6 Lu 0.0646(2) 0.20098(15) 0.67629(16) 0.0224(4) Uani 0.224(3) 1 d . . P F 4
N1C N -0.0447(3) 0.2748(2) 0.6546(2) 0.0143(7) Uani 1 1 d . . . F 4

loop_
_atom_site_aniso_label
_atom_site_aniso_U_11
_atom_site_aniso_U_22
_atom_site_aniso_U_33
_atom_site_aniso_U_23
_atom_site_aniso_U_13
_atom_site_aniso_U_12
C1A 0.0143(18) 0.0105(18) 0.0116(18) -0.0003(14) 0.0030(14) 0.0035(15)
C2A 0.0161(19) 0.0136(19) 0.0127(18) 0.0005(15) 0.0061(15) 0.0058(15)
C3A 0.018(2) 0.014(2) 0.022(2) 0.0015(17) 0.0071(17) 0.0058(16)
C4A 0.017(2) 0.021(2) 0.022(2) 0.0004(18) 0.0012(17) 0.0102(18)
C5A 0.026(2) 0.0083(18) 0.0145(19) 0.0020(15) 0.0017(16) 0.0087(16)
C6A 0.018(2) 0.026(2) 0.014(2) -0.0033(17) 0.0045(16) 0.0054(18)
C7A 0.030(2) 0.0082(18) 0.019(2) 0.0041(16) 0.0162(18) 0.0018(16)
C8A 0.038(3) 0.018(2) 0.030(2) 0.0095(19) 0.025(2) 0.011(2)
C9A 0.024(2) 0.014(2) 0.037(3) 0.0076(19) 0.020(2) 0.0073(18)
C10A 0.0130(18) 0.0101(18) 0.0159(19) -0.0017(15) 0.0023(15) 0.0015(15)
C11A 0.0142(19) 0.0129(19) 0.0142(19) -0.0014(15) -0.0037(15) 0.0022(15)
C12A 0.026(2) 0.0112(19) 0.0061(17) -0.0010(14) -0.0033(15) 0.0050(16)
C13A 0.027(2) 0.0123(19) 0.0107(18) 0.0012(15) 0.0074(16) 0.0061(17)
C14A 0.034(2) 0.016(2) 0.0129(19) -0.0002(16) 0.0159(18) 0.0067(18)
C15A 0.025(2) 0.018(2) 0.027(2) -0.0002(18) 0.0157(19) 0.0029(18)
C16A 0.020(2) 0.020(2) 0.037(3) -0.003(2) 0.018(2) 0.0033(18)
C17A 0.011(2) 0.023(2) 0.043(3) -0.006(2) 0.0094(19) 0.0047(18)
C18A 0.012(2) 0.029(3) 0.034(3) -0.003(2) -0.0012(18) 0.0089(19)
C19A 0.021(2) 0.023(2) 0.033(3) 0.000(2) -0.0088(19) 0.0137(19)
C20A 0.036(3) 0.025(2) 0.015(2) 0.0050(18) -0.0068(18) 0.020(2)
C21A 0.035(3) 0.016(2) 0.0125(19) 0.0072(16) 0.0021(17) 0.0142(19)
C22A 0.043(3) 0.017(2) 0.0116(19) 0.0084(17) 0.0108(19) 0.013(2)
C23A 0.055(3) 0.022(2) 0.013(2) 0.0111(18) 0.018(2) 0.016(2)
C24A 0.055(3) 0.027(3) 0.025(2) 0.010(2) 0.029(2) 0.017(2)
C25A 0.049(3) 0.028(3) 0.033(3) 0.009(2) 0.032(3) 0.017(2)
C26A 0.037(3) 0.022(2) 0.043(3) 0.007(2) 0.032(2) 0.013(2)
C27A 0.021(2) 0.019(2) 0.047(3) 0.004(2) 0.020(2) 0.0091(18)
C28A 0.020(2) 0.021(2) 0.044(3) 0.003(2) 0.013(2) 0.0084(19)
C29A 0.0101(18) 0.017(2) 0.025(2) -0.0015(17) -0.0076(16) 0.0043(16)
C30A 0.018(2) 0.020(2) 0.023(2) 0.0010(18) -0.0119(17) 0.0099(18)
C31A 0.031(2) 0.020(2) 0.0120(19) 0.0031(17) -0.0095(17) 0.0106(19)
C32A 0.036(3) 0.020(2) 0.0041(17) 0.0030(15) -0.0017(16) 0.0107(19)
C33A 0.048(3) 0.015(2) 0.0072(18) 0.0034(16) 0.0088(19) 0.007(2)
C34A 0.044(3) 0.016(2) 0.0126(19) 0.0043(16) 0.021(2) 0.005(2)
C35A 0.042(3) 0.016(2) 0.028(2) 0.0063(19) 0.030(2) 0.004(2)
C36A 0.024(2) 0.019(2) 0.040(3) -0.003(2) 0.026(2) -0.0002(18)
C37A 0.020(2) 0.020(2) 0.051(3) -0.001(2) 0.024(2) -0.0004(18)
C38A 0.013(2) 0.025(3) 0.049(3) -0.007(2) 0.008(2) 0.0056(18)
C39A 0.0087(19) 0.022(2) 0.049(3) -0.006(2) 0.002(2) 0.0059(17)
C40A 0.023(2) 0.025(3) 0.033(3) -0.005(2) -0.008(2) 0.016(2)
C41A 0.038(3) 0.029(3) 0.027(3) -0.002(2) -0.012(2) 0.022(2)
C42A 0.041(3) 0.030(3) 0.013(2) -0.0015(19) -0.014(2) 0.019(2)
C43A 0.048(3) 0.025(2) 0.0084(19) 0.0036(18) -0.0070(19) 0.019(2)
C44A 0.060(4) 0.023(2) 0.0056(18) 0.0068(17) 0.007(2) 0.020(2)
C45A 0.059(4) 0.026(3) 0.0040(18) 0.0022(17) 0.007(2) 0.018(2)
C46A 0.054(3) 0.030(3) 0.011(2) 0.0032(18) 0.020(2) 0.019(2)
C47A 0.051(3) 0.027(3) 0.027(2) 0.010(2) 0.032(2) 0.015(2)
C48A 0.036(3) 0.022(2) 0.038(3) 0.006(2) 0.031(2) 0.011(2)
C49A 0.025(2) 0.023(2) 0.037(3) 0.001(2) 0.021(2) 0.0110(19)
C50A 0.015(2) 0.023(2) 0.047(3) 0.001(2) 0.009(2) 0.0117(18)
C51A 0.0098(19) 0.022(2) 0.050(3) 0.002(2) 0.0083(19) 0.0116(17)
C52A 0.014(2) 0.021(2) 0.035(3) 0.002(2) -0.0056(18) 0.0128(18)
C53A 0.030(3) 0.018(2) 0.030(3) 0.0030(19) -0.004(2) 0.013(2)
C54A 0.037(3) 0.015(2) 0.021(2) 0.0056(18) -0.004(2) 0.014(2)
C55A 0.044(3) 0.016(2) 0.012(2) 0.0071(17) -0.0042(19) 0.013(2)
C56A 0.057(3) 0.015(2) 0.0091(19) 0.0092(16) 0.012(2) 0.010(2)
C57A 0.052(3) 0.012(2) 0.022(2) 0.0088(18) 0.023(2) 0.005(2)
C58A 0.046(3) 0.014(2) 0.029(3) 0.0063(19) 0.029(2) 0.000(2)
C59A 0.029(3) 0.015(2) 0.044(3) 0.003(2) 0.029(2) -0.0023(19)
C60A 0.024(2) 0.011(2) 0.036(3) 0.0035(19) 0.018(2) -0.0039(17)
C61A 0.0103(19) 0.014(2) 0.036(3) -0.0043(19) 0.0039(18) -0.0052(16)
C62A 0.021(2) 0.030(3) 0.042(3) -0.010(2) -0.003(2) 0.011(2)
C63A 0.034(3) 0.031(3) 0.031(3) -0.011(2) -0.011(2) 0.017(2)
C64A 0.022(2) 0.021(2) 0.023(2) -0.0082(18) -0.0120(18) 0.0086(19)
C65A 0.032(3) 0.023(2) 0.0097(19) -0.0077(17) -0.0060(17) 0.009(2)
C66A 0.044(3) 0.027(3) 0.0077(19) -0.0047(18) -0.0069(19) 0.016(2)
C67A 0.035(3) 0.018(2) 0.013(2) -0.0048(17) 0.0038(18) 0.0100(19)
C68A 0.040(3) 0.017(2) 0.017(2) -0.0017(17) 0.015(2) 0.009(2)
C69A 0.032(3) 0.020(2) 0.024(2) -0.0029(18) 0.016(2) 0.014(2)
C70A 0.026(2) 0.0112(19) 0.025(2) -0.0040(17) 0.0112(18) 0.0097(17)
C71A 0.027(2) 0.013(2) 0.019(2) -0.0055(16) 0.0053(18) 0.0080(17)
C72A 0.020(2) 0.0050(17) 0.028(2) -0.0007(16) 0.0046(17) 0.0020(15)
C73A 0.030(2) 0.013(2) 0.027(2) 0.0092(18) 0.0100(19) 0.0051(18)
C74A 0.031(2) 0.0083(19) 0.026(2) 0.0050(17) 0.0064(19) 0.0097(18)
C75A 0.024(2) 0.013(2) 0.030(2) -0.0008(18) 0.0050(19) 0.0115(18)
C76A 0.023(2) 0.018(2) 0.035(3) 0.003(2) 0.003(2) 0.0097(19)
C77A 0.038(3) 0.014(2) 0.021(2) 0.0090(17) 0.006(2) 0.0107(19)
C78A 0.044(3) 0.0077(19) 0.024(2) 0.0075(17) 0.015(2) 0.0045(19)
C79A 0.032(3) 0.012(2) 0.029(2) 0.0043(18) 0.013(2) 0.0031(18)
C80A 0.0143(19) 0.0095(19) 0.030(2) -0.0063(17) -0.0005(17) -0.0027(16)
C1 0.049(3) 0.033(3) 0.045(3) 0.013(3) 0.026(3) 0.029(3)
N1 0.0144(16) 0.0111(16) 0.0097(15) 0.0017(12) 0.0026(12) 0.0041(13)
C2 0.024(2) 0.031(3) 0.019(2) 0.0033(19) 0.0085(18) 0.015(2)
N2 0.0192(17) 0.0127(17) 0.0121(16) 0.0036(13) 0.0031(13) 0.0051(14)
C3 0.022(2) 0.043(3) 0.029(3) -0.005(2) 0.011(2) 0.011(2)
C4 0.020(2) 0.0148(19) 0.0118(18) -0.0016(15) 0.0046(15) 0.0065(16)
C5 0.031(2) 0.024(2) 0.015(2) 0.0046(17) 0.0129(18) 0.010(2)
C6 0.037(3) 0.027(2) 0.015(2) 0.0099(18) 0.0092(19) 0.014(2)
C7 0.025(2) 0.022(2) 0.014(2) 0.0063(17) 0.0002(17) 0.0105(19)
C8 0.0155(19) 0.0141(19) 0.0123(18) 0.0011(15) 0.0010(15) 0.0043(15)
C9 0.0138(19) 0.025(2) 0.017(2) 0.0065(17) 0.0021(16) 0.0032(17)
C10 0.024(2) 0.031(3) 0.039(3) 0.015(2) 0.007(2) 0.001(2)
C11 0.016(2) 0.036(3) 0.032(3) 0.000(2) 0.0034(19) 0.011(2)
C12 0.0162(18) 0.0080(17) 0.0087(17) 0.0010(14) 0.0020(14) 0.0016(14)
C13 0.0120(17) 0.0103(18) 0.0107(17) 0.0011(14) 0.0023(14) 0.0020(14)
C14 0.0161(19) 0.0108(18) 0.0127(18) 0.0015(15) 0.0022(15) 0.0031(15)
C15 0.019(2) 0.0147(19) 0.0131(18) 0.0025(15) 0.0033(15) 0.0066(16)
C16 0.025(2) 0.0124(19) 0.0119(18) 0.0048(15) 0.0050(16) 0.0072(16)
C17 0.032(3) 0.026(2) 0.024(2) 0.0114(19) 0.0145(19) 0.017(2)
C18 0.036(3) 0.048(3) 0.041(3) 0.021(3) 0.026(3) 0.028(3)
C19 0.088(7) 0.093(7) 0.071(6) 0.013(5) 0.056(5) 0.040(6)
C20 0.036(4) 0.222(15) 0.037(4) 0.016(6) 0.020(3) -0.001(6)
C21 0.046(3) 0.031(3) 0.035(3) 0.019(2) 0.019(2) 0.026(3)
C22 0.048(3) 0.019(2) 0.033(3) 0.017(2) 0.014(2) 0.012(2)
C23 0.033(3) 0.025(3) 0.030(3) 0.014(2) 0.009(2) 0.004(2)
C24 0.020(2) 0.019(2) 0.023(2) 0.0087(18) 0.0023(17) 0.0038(18)
C25 0.020(2) 0.034(3) 0.038(3) 0.020(2) 0.004(2) 0.009(2)
C26 0.030(3) 0.072(5) 0.052(4) 0.007(4) -0.008(3) 0.012(3)
C27 0.066(5) 0.109(7) 0.047(4) 0.015(4) 0.013(4) 0.066(6)
S1 0.559(14) 0.071(2) 0.123(4) 0.005(2) 0.171(6) -0.044(5)
S2 0.0594(12) 0.0568(12) 0.0562(11) 0.0121(10) 0.0069(9) 0.0080(10)
S3 0.0893(16) 0.0443(10) 0.0550(11) 0.0148(9) 0.0121(11) 0.0195(11)
S4 0.130(3) 0.172(4) 0.072(2) 0.044(2) 0.021(2) 0.049(3)
S5 0.202(5) 0.128(3) 0.096(2) 0.058(2) 0.087(3) 0.070(3)
C1B 0.121(8) 0.045(4) 0.038(4) -0.007(3) 0.025(5) 0.001(5)
C2B 0.045(5) 0.046(5) 0.035(5) -0.001(4) 0.001(4) 0.019(4)
C3B 0.074(6) 0.060(5) 0.093(7) 0.031(5) 0.045(5) 0.026(5)
Lu1 0.0105(3) 0.0130(4) 0.0300(7) 0.0040(4) 0.0091(4) 0.0027(3)
Lu9 0.0125(6) 0.0188(6) 0.0248(8) 0.0014(6) 0.0037(5) 0.0108(5)
Lu8 0.0146(6) 0.0197(7) 0.0249(9) 0.0075(7) 0.0123(7) 0.0047(5)
Lu7 0.0152(7) 0.0235(10) 0.0480(16) -0.0152(10) -0.0025(9) 0.0141(6)
Lu2 0.0271(3) 0.0073(2) 0.0509(4) -0.0043(2) 0.0042(2) 0.00105(18)
Lu3 0.0192(6) 0.0135(4) 0.0279(8) 0.0029(5) 0.0138(5) 0.0095(4)
Lu4 0.0087(2) 0.0223(3) 0.0343(3) -0.0024(2) -0.00269(18) 0.00231(17)
Lu5 0.0284(2) 0.00743(16) 0.01914(18) 0.00152(12) 0.00373(13) 0.00290(13)
Lu6 0.0192(5) 0.0175(6) 0.0369(11) 0.0119(8) 0.0091(7) 0.0135(4)
N1C 0.0115(15) 0.0086(15) 0.0226(18) 0.0019(13) 0.0068(13) 0.0035(13)

loop_
_atom_type_symbol
_atom_type_description
_atom_type_scat_dispersion_real
_atom_type_scat_dispersion_imag
_atom_type_scat_source
C C 0.0033 0.0016 'International Tables Vol C Tables 4.2.6.8 and 6.1.1.4'
N N 0.0061 0.0033 'International Tables Vol C Tables 4.2.6.8 and 6.1.1.4'
O O 0.0106 0.0060 'International Tables Vol C Tables 4.2.6.8 and 6.1.1.4'
Lu Lu -0.4720 5.8584 'International Tables Vol C Tables 4.2.6.8 and 6.1.1.4'
S S 0.1246 0.1234 'International Tables Vol C Tables 4.2.6.8 and 6.1.1.4'
H H 0.0000 0.0000 'International Tables Vol C Tables 4.2.6.8 and 6.1.1.4'

loop_
_geom_angle_atom_site_label_1
_geom_angle_atom_site_label_2
_geom_angle_atom_site_label_3
_geom_angle
_geom_angle_site_symmetry_1
C6A C1A C2A 105.0(3) .
C6A C1A C10A 104.9(3) .
C2A C1A C10A 107.7(3) .
C13A C2A C3A 107.5(4) .
C13A C2A C1A 123.0(4) .
C3A C2A C1A 125.2(4) .
C2A C3A C4A 122.6(4) .
C2A C3A C15A 107.9(4) .
C4A C3A C15A 119.0(4) .
C5A C4A C3A 114.1(4) .
C5A C4A C18A 116.4(4) .
C3A C4A C18A 118.7(5) .
C6A C5A C21A 107.2(4) .
C6A C5A C4A 124.4(4) .
C21A C5A C4A 120.9(4) .
C7A C6A C5A 108.9(4) .
C7A C6A C1A 123.7(4) .
C5A C6A C1A 124.1(4) .
C6A C7A C8A 125.3(4) .
C6A C7A C22A 106.7(4) .
C8A C7A C22A 121.8(4) .
C9A C8A C7A 114.2(4) .
C9A C8A C25A 118.5(5) .
C7A C8A C25A 116.1(5) .
C8A C9A C10A 122.2(4) .
C8A C9A C28A 119.5(4) .
C10A C9A C28A 107.4(4) .
C11A C10A C9A 107.4(4) .
C11A C10A C1A 123.1(4) .
C9A C10A C1A 125.1(4) .
C12A C11A C10A 124.0(4) .
C12A C11A C29A 120.2(4) .
C10A C11A C29A 109.2(4) .
C32A C12A C11A 117.7(4) .
C32A C12A C13A 118.1(4) .
C11A C12A C13A 115.4(4) .
C14A C13A C12A 120.2(4) .
C14A C13A C2A 108.7(4) .
C12A C13A C2A 124.1(4) .
C13A C14A C15A 108.5(4) .
C13A C14A C34A 121.4(4) .
C15A C14A C34A 122.5(5) .
C14A C15A C16A 120.0(5) .
C14A C15A C3A 107.3(4) .
C16A C15A C3A 123.0(5) .
C36A C16A C17A 117.7(5) .
C36A C16A C15A 117.0(5) .
C17A C16A C15A 116.8(5) .
C16A C17A C18A 121.4(4) .
C16A C17A C39A 119.8(5) .
C18A C17A C39A 107.7(5) .
C19A C18A C17A 107.5(5) .
C19A C18A C4A 121.3(5) .
C17A C18A C4A 120.9(5) .
C20A C19A C18A 121.6(5) .
C20A C19A C40A 119.7(5) .
C18A C19A C40A 108.7(5) .
C43A C20A C21A 117.1(5) .
C43A C20A C19A 118.9(5) .
C21A C20A C19A 117.2(4) .
C22A C21A C20A 121.7(4) .
C22A C21A C5A 108.2(4) .
C20A C21A C5A 122.5(5) .
C21A C22A C23A 121.7(5) .
C21A C22A C7A 109.0(4) .
C23A C22A C7A 121.8(5) .
C24A C23A C22A 117.0(5) .
C24A C23A C44A 119.5(5) .
C22A C23A C44A 116.8(5) .
C23A C24A C25A 122.2(4) .
C23A C24A C47A 118.8(5) .
C25A C24A C47A 109.0(5) .
C24A C25A C8A 121.1(5) .
C24A C25A C26A 107.1(5) .
C8A C25A C26A 121.1(5) .
C27A C26A C25A 121.0(4) .
C27A C26A C48A 118.4(5) .
C25A C26A C48A 108.2(5) .
C51A C27A C26A 117.7(5) .
C51A C27A C28A 117.2(5) .
C26A C27A C28A 117.3(5) .
C29A C28A C27A 119.5(5) .
C29A C28A C9A 108.0(4) .
C27A C28A C9A 122.3(5) .
C28A C29A C30A 123.1(4) .
C28A C29A C11A 108.0(4) .
C30A C29A C11A 121.5(5) .
C31A C30A C29A 118.0(4) .
C31A C30A C52A 118.4(5) .
C29A C30A C52A 117.0(5) .
C30A C31A C32A 121.0(4) .
C30A C31A C55A 120.7(5) .
C32A C31A C55A 108.0(5) .
C33A C32A C12A 121.1(4) .
C33A C32A C31A 108.0(4) .
C12A C32A C31A 121.4(5) .
C34A C33A C32A 121.0(4) .
C34A C33A C56A 120.8(5) .
C32A C33A C56A 108.2(5) .
C33A C34A C35A 118.4(4) .
C33A C34A C14A 118.0(5) .
C35A C34A C14A 117.1(5) .
C36A C35A C34A 120.6(5) .
C36A C35A C58A 109.2(5) .
C34A C35A C58A 120.5(5) .
C16A C36A C35A 122.7(5) .
C16A C36A C37A 121.8(5) .
C35A C36A C37A 107.5(5) .
C38A C37A C59A 122.2(5) .
C38A C37A C36A 121.5(5) .
C59A C37A C36A 107.4(5) .
C37A C38A C39A 116.9(5) .
C37A C38A C62A 117.8(5) .
C39A C38A C62A 117.6(6) .
C40A C39A C38A 120.7(5) .
C40A C39A C17A 108.5(5) .
C38A C39A C17A 122.2(5) .
C39A C40A C41A 122.6(5) .
C39A C40A C19A 107.6(5) .
C41A C40A C19A 120.9(6) .
C42A C41A C40A 118.1(5) .
C42A C41A C63A 118.0(5) .
C40A C41A C63A 116.2(6) .
C41A C42A C43A 121.5(5) .
C41A C42A C66A 122.8(5) .
C43A C42A C66A 107.0(5) .
C20A C43A C44A 121.2(5) .
C20A C43A C42A 120.6(6) .
C44A C43A C42A 108.4(5) .
C23A C44A C43A 121.4(4) .
C23A C44A C45A 120.4(5) .
C43A C44A C45A 108.2(5) .
C46A C45A C66A 121.2(5) .
C46A C45A C44A 120.5(5) .
C66A C45A C44A 107.7(5) .
C45A C46A C47A 118.4(5) .
C45A C46A C68A 117.7(5) .
C47A C46A C68A 117.4(5) .
C46A C47A C48A 121.8(5) .
C46A C47A C24A 121.7(5) .
C48A C47A C24A 108.3(5) .
C49A C48A C47A 120.5(5) .
C49A C48A C26A 123.3(5) .
C47A C48A C26A 107.4(5) .
C48A C49A C50A 117.4(5) .
C48A C49A C69A 117.6(5) .
C50A C49A C69A 117.6(5) .
C49A C50A C51A 120.5(5) .
C49A C50A C76A 121.9(5) .
C51A C50A C76A 107.9(5) .
C52A C51A C27A 122.2(4) .
C52A C51A C50A 108.3(5) .
C27A C51A C50A 122.3(5) .
C51A C52A C30A 120.8(5) .
C51A C52A C53A 109.1(5) .
C30A C52A C53A 121.4(5) .
C54A C53A C52A 119.8(5) .
C54A C53A C76A 121.1(5) .
C52A C53A C76A 107.3(5) .
C53A C54A C55A 118.3(5) .
C53A C54A C77A 117.8(5) .
C55A C54A C77A 116.8(5) .
C54A C55A C56A 121.7(5) .
C54A C55A C31A 120.9(5) .
C56A C55A C31A 107.9(4) .
C57A C56A C55A 122.0(4) .
C57A C56A C33A 120.4(5) .
C55A C56A C33A 107.8(5) .
C58A C57A C56A 118.4(4) .
C58A C57A C78A 118.2(5) .
C56A C57A C78A 116.4(5) .
C57A C58A C59A 121.1(4) .
C57A C58A C35A 121.1(5) .
C59A C58A C35A 107.1(5) .
C60A C59A C58A 121.0(5) .
C60A C59A C37A 120.9(5) .
C58A C59A C37A 108.9(4) .
C61A C60A C59A 116.5(5) .
C61A C60A C79A 118.0(4) .
C59A C60A C79A 118.6(5) .
C60A C61A C80A 120.2(4) .
C60A C61A C62A 123.1(5) .
C80A C61A C62A 108.0(5) .
C38A C62A C63A 121.3(6) .
C38A C62A C61A 119.3(5) .
C63A C62A C61A 107.5(5) .
C62A C63A C64A 108.0(5) .
C62A C63A C41A 121.3(5) .
C64A C63A C41A 119.0(6) .
C80A C64A C65A 120.7(4) .
C80A C64A C63A 108.2(5) .
C65A C64A C63A 122.0(5) .
C66A C65A C67A 117.6(5) .
C66A C65A C64A 118.3(5) .
C67A C65A C64A 117.1(5) .
C65A C66A C45A 121.2(5) .
C65A C66A C42A 119.6(6) .
C45A C66A C42A 108.7(5) .
C65A C67A C68A 121.2(5) .
C65A C67A C71A 121.6(5) .
C68A C67A C71A 107.5(4) .
C69A C68A C67A 109.1(5) .
C69A C68A C46A 120.5(5) .
C67A C68A C46A 120.6(5) .
C68A C69A C49A 122.0(5) .
C68A C69A C70A 107.7(4) .
C49A C69A C70A 120.8(5) .
C75A C70A C69A 122.5(4) .
C75A C70A C71A 122.1(4) .
C69A C70A C71A 108.0(4) .
C72A C71A C70A 122.2(4) .
C72A C71A C67A 122.0(4) .
C70A C71A C67A 107.6(4) .
C71A C72A C80A 115.0(4) .
C71A C72A C73A 117.0(4) .
C80A C72A C73A 117.8(4) .
C72A C73A C74A 120.3(4) .
C72A C73A C79A 119.0(4) .
C74A C73A C79A 107.3(4) .
C77A C74A C75A 119.2(4) .
C77A C74A C73A 108.0(4) .
C75A C74A C73A 122.4(4) .
C70A C75A C76A 116.6(5) .
C70A C75A C74A 115.9(4) .
C76A C75A C74A 118.6(5) .
C75A C76A C53A 120.5(5) .
C75A C76A C50A 120.4(5) .
C53A C76A C50A 107.4(4) .
C78A C77A C74A 108.3(4) .
C78A C77A C54A 121.2(5) .
C74A C77A C54A 122.3(5) .
C77A C78A C79A 108.7(4) .
C77A C78A C57A 121.8(5) .
C79A C78A C57A 121.3(5) .
C60A C79A C78A 119.5(4) .
C60A C79A C73A 122.5(5) .
C78A C79A C73A 107.6(5) .
C64A C80A C61A 108.2(4) .
C64A C80A C72A 123.2(5) .
C61A C80A C72A 122.2(5) .
C14 N1 C13 108.5(3) .
C14 N1 C12 123.4(3) .
C13 N1 C12 128.1(3) .
C4 C2 C1 110.2(4) .
C4 C2 C3 112.3(4) .
C1 C2 C3 110.5(4) .
C14 N2 C15 108.4(4) .
C14 N2 C16 125.9(4) .
C15 N2 C16 125.7(4) .
C12 C4 C5 116.4(4) .
C12 C4 C2 122.0(4) .
C5 C4 C2 121.5(4) .
C6 C5 C4 121.1(4) .
C5 C6 C7 120.9(4) .
C6 C7 C8 120.8(4) .
C7 C8 C12 116.3(4) .
C7 C8 C9 121.8(4) .
C12 C8 C9 121.9(4) .
C8 C9 C11 112.5(4) .
C8 C9 C10 110.8(4) .
C11 C9 C10 109.5(4) .
C4 C12 C8 124.5(4) .
C4 C12 N1 117.7(4) .
C8 C12 N1 117.8(4) .
C15 C13 N1 105.9(3) .
N2 C14 N1 109.4(4) .
C13 C15 N2 107.8(4) .
C24 C16 C17 124.7(4) .
C24 C16 N2 117.9(4) .
C17 C16 N2 117.4(4) .
C16 C17 C21 116.2(5) .
C16 C17 C18 122.4(5) .
C21 C17 C18 121.3(5) .
C20 C18 C19 109.7(7) .
C20 C18 C17 112.4(5) .
C19 C18 C17 110.8(6) .
C22 C21 C17 121.2(5) .
C21 C22 C23 120.0(5) .
C22 C23 C24 121.3(5) .
C16 C24 C23 116.5(5) .
C16 C24 C25 123.7(4) .
C23 C24 C25 119.7(5) .
C26 C25 C24 111.9(5) .
C26 C25 C27 109.6(6) .
C24 C25 C27 111.3(5) .
S2 C1B S1 178.5(9) .
S3 C2B S3 180.0(2) 2_557
S4 C3B S5 177.5(8) .
Lu8 Lu1 Lu2 113.5(3) .
Lu8 Lu1 N1C 82.8(3) .
Lu2 Lu1 N1C 64.50(10) .
Lu8 Lu1 Lu7 76.9(3) .
Lu2 Lu1 Lu7 113.86(10) .
N1C Lu1 Lu7 51.93(11) .
Lu8 Lu1 Lu6 87.6(3) .
Lu2 Lu1 Lu6 106.76(8) .
N1C Lu1 Lu6 49.18(11) .
Lu7 Lu1 Lu6 11.14(7) .
Lu8 Lu1 Lu3 101.3(3) .
Lu2 Lu1 Lu3 24.20(4) .
N1C Lu1 Lu3 40.44(10) .
Lu7 Lu1 Lu3 91.24(8) .
Lu6 Lu1 Lu3 85.85(6) .
Lu8 Lu1 Lu9 92.8(3) .
Lu2 Lu1 Lu9 29.69(5) .
N1C Lu1 Lu9 37.43(10) .
Lu7 Lu1 Lu9 89.31(7) .
Lu6 Lu1 Lu9 85.41(6) .
Lu3 Lu1 Lu9 8.53(3) .
Lu8 Lu1 Lu5 77.5(3) .
Lu2 Lu1 Lu5 88.74(5) .
N1C Lu1 Lu5 25.13(9) .
Lu7 Lu1 Lu5 26.86(6) .
Lu6 Lu1 Lu5 25.97(5) .
Lu3 Lu1 Lu5 65.13(4) .
Lu9 Lu1 Lu5 62.56(4) .
Lu2 Lu9 N1C 60.83(11) .
Lu2 Lu9 Lu4 117.94(8) .
N1C Lu9 Lu4 58.47(11) .
Lu2 Lu9 Lu1 25.44(4) .
N1C Lu9 Lu1 37.75(11) .
Lu4 Lu9 Lu1 92.70(6) .
Lu2 Lu9 Lu8 32.46(6) .
N1C Lu9 Lu8 36.21(11) .
Lu4 Lu9 Lu8 87.02(7) .
Lu1 Lu9 Lu8 8.96(2) .
Lu2 Lu9 Lu5 86.80(5) .
N1C Lu9 Lu5 26.70(10) .
Lu4 Lu9 Lu5 36.42(3) .
Lu1 Lu9 Lu5 64.45(3) .
Lu8 Lu9 Lu5 62.37(4) .
Lu1 Lu8 Lu2 52.5(3) .
Lu1 Lu8 N1C 82.8(3) .
Lu2 Lu8 N1C 60.50(11) .
Lu1 Lu8 Lu7 91.0(3) .
Lu2 Lu8 Lu7 106.84(12) .
N1C Lu8 Lu7 53.02(12) .
Lu1 Lu8 Lu6 81.3(3) .
Lu2 Lu8 Lu6 98.07(10) .
N1C Lu8 Lu6 48.67(11) .
Lu7 Lu8 Lu6 10.25(7) .
Lu1 Lu8 Lu3 69.7(3) .
Lu2 Lu8 Lu3 25.68(4) .
N1C Lu8 Lu3 37.33(10) .
Lu7 Lu8 Lu3 89.06(9) .
Lu6 Lu8 Lu3 82.60(7) .
Lu1 Lu8 Lu9 78.3(3) .
Lu2 Lu8 Lu9 32.39(5) .
N1C Lu8 Lu9 35.91(10) .
Lu7 Lu8 Lu9 88.87(9) .
Lu6 Lu8 Lu9 83.67(7) .
Lu3 Lu8 Lu9 8.53(2) .
Lu1 Lu8 Lu5 94.4(3) .
Lu2 Lu8 Lu5 87.20(6) .
N1C Lu8 Lu5 27.48(10) .
Lu7 Lu8 Lu5 27.72(6) .
Lu6 Lu8 Lu5 27.45(5) .
Lu3 Lu8 Lu5 64.82(4) .
Lu9 Lu8 Lu5 62.86(5) .
Lu1 Lu8 Lu4 100.2(3) .
Lu2 Lu8 Lu4 65.48(5) .
N1C Lu8 Lu4 20.12(11) .
Lu7 Lu8 Lu4 62.91(7) .
Lu6 Lu8 Lu4 61.95(6) .
Lu3 Lu8 Lu4 39.80(4) .
Lu9 Lu8 Lu4 33.92(4) .
Lu5 Lu8 Lu4 35.26(2) .
Lu6 Lu7 Lu5 70.0(5) .
Lu6 Lu7 N1C 83.9(5) .
Lu5 Lu7 N1C 62.51(13) .
Lu6 Lu7 Lu8 115.3(6) .
Lu5 Lu7 Lu8 114.89(13) .
N1C Lu7 Lu8 54.58(14) .
Lu6 Lu7 Lu1 103.9(5) .
Lu5 Lu7 Lu1 115.89(11) .
N1C Lu7 Lu1 53.44(13) .
Lu8 Lu7 Lu1 12.07(4) .
Lu6 Lu7 Lu4 87.5(5) .
Lu5 Lu7 Lu4 35.74(6) .
N1C Lu7 Lu4 31.09(11) .
Lu8 Lu7 Lu4 79.30(8) .
Lu1 Lu7 Lu4 81.82(7) .
Lu6 Lu7 Lu2 87.2(5) .
Lu5 Lu7 Lu2 91.34(8) .
N1C Lu7 Lu2 29.59(11) .
Lu8 Lu7 Lu2 32.30(6) .
Lu1 Lu7 Lu2 26.23(4) .
Lu4 Lu7 Lu2 60.40(4) .
Lu1 Lu2 Lu3 131.73(7) .
Lu1 Lu2 Lu9 124.87(8) .
Lu3 Lu2 Lu9 13.26(6) .
Lu1 Lu2 Lu8 13.95(5) .
Lu3 Lu2 Lu8 124.44(9) .
Lu9 Lu2 Lu8 115.15(10) .
Lu1 Lu2 N1C 66.30(11) .
Lu3 Lu2 N1C 65.63(11) .
Lu9 Lu2 N1C 61.56(11) .
Lu8 Lu2 N1C 61.99(12) .
Lu1 Lu2 Lu7 39.92(8) .
Lu3 Lu2 Lu7 93.84(7) .
Lu9 Lu2 Lu7 90.93(7) .
Lu8 Lu2 Lu7 40.86(9) .
N1C Lu2 Lu7 29.41(11) .
Lu1 Lu2 Lu4 92.45(6) .
Lu3 Lu2 Lu4 40.36(6) .
Lu9 Lu2 Lu4 32.66(6) .
Lu8 Lu2 Lu4 84.08(8) .
N1C Lu2 Lu4 30.33(10) .
Lu7 Lu2 Lu4 59.46(5) .
Lu1 Lu2 Lu6 45.79(6) .
Lu3 Lu2 Lu6 90.40(6) .
Lu9 Lu2 Lu6 89.35(6) .
Lu8 Lu2 Lu6 48.52(6) .
N1C Lu2 Lu6 29.42(11) .
Lu7 Lu2 Lu6 8.56(5) .
Lu4 Lu2 Lu6 59.63(5) .
Lu2 Lu3 N1C 64.71(11) .
Lu2 Lu3 Lu4 113.20(7) .
N1C Lu3 Lu4 52.79(11) .
Lu2 Lu3 Lu1 24.07(4) .
N1C Lu3 Lu1 40.79(11) .
Lu4 Lu3 Lu1 89.96(5) .
Lu2 Lu3 Lu8 29.88(6) .
N1C Lu3 Lu8 37.63(11) .
Lu4 Lu3 Lu8 83.32(6) .
Lu1 Lu3 Lu8 8.96(3) .
Lu2 Lu3 Lu5 88.25(5) .
N1C Lu3 Lu5 24.44(10) .
Lu4 Lu3 Lu5 37.22(3) .
Lu1 Lu3 Lu5 64.77(3) .
Lu8 Lu3 Lu5 62.08(4) .
N1C Lu4 Lu9 58.00(10) .
N1C Lu4 Lu5 55.07(10) .
Lu9 Lu4 Lu5 109.27(6) .
N1C Lu4 Lu3 52.44(10) .
Lu9 Lu4 Lu3 9.02(5) .
Lu5 Lu4 Lu3 101.30(5) .
N1C Lu4 Lu7 30.48(10) .
Lu9 Lu4 Lu7 88.44(6) .
Lu5 Lu4 Lu7 28.30(7) .
Lu3 Lu4 Lu7 82.45(6) .
N1C Lu4 Lu6 30.44(10) .
Lu9 Lu4 Lu6 86.96(7) .
Lu5 Lu4 Lu6 24.80(4) .
Lu3 Lu4 Lu6 80.04(7) .
Lu7 Lu4 Lu6 8.61(5) .
N1C Lu4 Lu2 29.93(9) .
Lu9 Lu4 Lu2 29.40(4) .
Lu5 Lu4 Lu2 84.55(3) .
Lu3 Lu4 Lu2 26.44(3) .
Lu7 Lu4 Lu2 60.14(5) .
Lu6 Lu4 Lu2 60.25(5) .
N1C Lu4 Lu8 20.16(11) .
Lu9 Lu4 Lu8 59.06(6) .
Lu5 Lu4 Lu8 66.01(4) .
Lu3 Lu4 Lu8 56.88(5) .
Lu7 Lu4 Lu8 37.79(7) .
Lu6 Lu4 Lu8 42.22(5) .
Lu2 Lu4 Lu8 30.44(4) .
Lu6 Lu5 Lu7 16.57(9) .
Lu6 Lu5 N1C 65.17(12) .
Lu7 Lu5 N1C 62.97(13) .
Lu6 Lu5 Lu4 121.90(8) .
Lu7 Lu5 Lu4 115.96(12) .
N1C Lu5 Lu4 56.93(10) .
Lu6 Lu5 Lu8 45.26(7) .
Lu7 Lu5 Lu8 37.39(11) .
N1C Lu5 Lu8 28.21(10) .
Lu4 Lu5 Lu8 78.73(4) .
Lu6 Lu5 Lu9 90.60(9) .
Lu7 Lu5 Lu9 90.11(9) .
N1C Lu5 Lu9 27.20(10) .
Lu4 Lu5 Lu9 34.31(4) .
Lu8 Lu5 Lu9 54.77(5) .
Lu6 Lu5 Lu1 41.88(7) .
Lu7 Lu5 Lu1 37.25(9) .
N1C Lu5 Lu1 25.79(10) .
Lu4 Lu5 Lu1 80.44(4) .
Lu8 Lu5 Lu1 8.07(2) .
Lu9 Lu5 Lu1 52.99(4) .
Lu6 Lu5 Lu3 85.20(9) .
Lu7 Lu5 Lu3 86.48(9) .
N1C Lu5 Lu3 24.90(10) .
Lu4 Lu5 Lu3 41.48(4) .
Lu8 Lu5 Lu3 53.11(4) .
Lu9 Lu5 Lu3 7.656(18) .
Lu1 Lu5 Lu3 50.09(4) .
Lu7 Lu6 Lu5 93.4(5) .
Lu7 Lu6 N1C 81.2(5) .
Lu5 Lu6 N1C 63.92(12) .
Lu7 Lu6 Lu1 65.0(5) .
Lu5 Lu6 Lu1 112.15(9) .
N1C Lu6 Lu1 50.12(11) .
Lu7 Lu6 Lu8 54.4(5) .
Lu5 Lu6 Lu8 107.29(10) .
N1C Lu6 Lu8 49.58(12) .
Lu1 Lu6 Lu8 11.13(3) .
Lu7 Lu6 Lu4 83.9(5) .
Lu5 Lu6 Lu4 33.30(5) .
N1C Lu6 Lu4 30.83(11) .
Lu1 Lu6 Lu4 79.23(6) .
Lu8 Lu6 Lu4 75.83(6) .
Lu7 Lu6 Lu2 84.2(5) .
Lu5 Lu6 Lu2 92.76(8) .
N1C Lu6 Lu2 29.41(11) .
Lu1 Lu6 Lu2 27.44(4) .
Lu8 Lu6 Lu2 33.41(6) .
Lu4 Lu6 Lu2 60.12(4) .
Lu5 N1C Lu7 54.52(14) .
Lu5 N1C Lu2 167.3(2) .
Lu7 N1C Lu2 121.00(19) .
Lu5 N1C Lu6 50.91(11) .
Lu7 N1C Lu6 14.95(9) .
Lu2 N1C Lu6 121.17(19) .
Lu5 N1C Lu9 126.10(18) .
Lu7 N1C Lu9 176.8(2) .
Lu2 N1C Lu9 57.60(11) .
Lu6 N1C Lu9 162.2(2) .
Lu5 N1C Lu3 130.66(19) .
Lu7 N1C Lu3 163.0(2) .
Lu2 N1C Lu3 49.67(10) .
Lu6 N1C Lu3 150.4(2) .
Lu9 N1C Lu3 13.83(4) .
Lu5 N1C Lu4 68.00(11) .
Lu7 N1C Lu4 118.44(18) .
Lu2 N1C Lu4 119.74(16) .
Lu6 N1C Lu4 118.73(18) .
Lu9 N1C Lu4 63.54(12) .
Lu3 N1C Lu4 74.76(13) .
Lu5 N1C Lu8 124.31(18) .
Lu7 N1C Lu8 72.40(18) .
Lu2 N1C Lu8 57.50(12) .
Lu6 N1C Lu8 81.75(15) .
Lu9 N1C Lu8 107.89(18) .
Lu3 N1C Lu8 105.03(17) .
Lu4 N1C Lu8 139.7(2) .
Lu5 N1C Lu1 129.08(17) .
Lu7 N1C Lu1 74.63(16) .
Lu2 N1C Lu1 49.21(9) .
Lu6 N1C Lu1 80.70(14) .
Lu9 N1C Lu1 104.82(17) .
Lu3 N1C Lu1 98.77(16) .
Lu4 N1C Lu1 151.4(2) .
Lu8 N1C Lu1 14.43(5) .

loop_
_geom_bond_atom_site_label_1
_geom_bond_atom_site_label_2
_geom_bond_distance
_geom_bond_site_symmetry_2
C1A C6A 1.541(6) .
C1A C2A 1.546(6) .
C1A C10A 1.553(6) .
C2A C13A 1.428(6) .
C2A C3A 1.436(6) .
C3A C4A 1.445(6) .
C3A C15A 1.453(7) .
C4A C5A 1.442(7) .
C4A C18A 1.452(6) .
C5A C6A 1.433(6) .
C5A C21A 1.435(6) .
C6A C7A 1.431(6) .
C7A C8A 1.436(7) .
C7A C22A 1.436(7) .
C8A C9A 1.434(7) .
C8A C25A 1.448(7) .
C9A C10A 1.448(6) .
C9A C28A 1.462(7) .
C10A C11A 1.427(6) .
C11A C12A 1.427(7) .
C11A C29A 1.436(6) .
C12A C32A 1.427(6) .
C12A C13A 1.428(6) .
C13A C14A 1.424(7) .
C14A C15A 1.425(7) .
C14A C34A 1.431(7) .
C15A C16A 1.450(7) .
C16A C36A 1.418(8) .
C16A C17A 1.439(8) .
C17A C18A 1.449(8) .
C17A C39A 1.451(7) .
C18A C19A 1.439(8) .
C19A C20A 1.422(9) .
C19A C40A 1.449(8) .
C20A C43A 1.418(7) .
C20A C21A 1.421(7) .
C21A C22A 1.415(7) .
C22A C23A 1.421(6) .
C23A C24A 1.419(8) .
C23A C44A 1.424(8) .
C24A C25A 1.439(9) .
C24A C47A 1.441(7) .
C25A C26A 1.451(8) .
C26A C27A 1.434(8) .
C26A C48A 1.462(8) .
C27A C51A 1.434(7) .
C27A C28A 1.444(7) .
C28A C29A 1.421(8) .
C29A C30A 1.425(7) .
C30A C31A 1.404(8) .
C30A C52A 1.426(7) .
C31A C32A 1.432(7) .
C31A C55A 1.442(7) .
C32A C33A 1.426(8) .
C33A C34A 1.409(8) .
C33A C56A 1.443(6) .
C34A C35A 1.427(7) .
C35A C36A 1.426(8) .
C35A C58A 1.434(7) .
C36A C37A 1.447(7) .
C37A C38A 1.416(9) .
C37A C59A 1.437(8) .
C38A C39A 1.436(8) .
C38A C62A 1.437(7) .
C39A C40A 1.430(9) .
C40A C41A 1.436(7) .
C41A C42A 1.400(10) .
C41A C63A 1.450(9) .
C42A C43A 1.442(8) .
C42A C66A 1.447(8) .
C43A C44A 1.432(9) .
C44A C45A 1.440(7) .
C45A C46A 1.409(8) .
C45A C66A 1.429(9) .
C46A C47A 1.423(8) .
C46A C68A 1.434(7) .
C47A C48A 1.436(8) .
C48A C49A 1.416(7) .
C49A C50A 1.417(8) .
C49A C69A 1.431(7) .
C50A C51A 1.437(7) .
C50A C76A 1.456(8) .
C51A C52A 1.417(8) .
C52A C53A 1.442(7) .
C53A C54A 1.425(9) .
C53A C76A 1.449(8) .
C54A C55A 1.426(7) .
C54A C77A 1.442(7) .
C55A C56A 1.427(8) .
C56A C57A 1.424(8) .
C57A C58A 1.409(8) .
C57A C78A 1.443(7) .
C58A C59A 1.431(8) .
C59A C60A 1.431(7) .
C60A C61A 1.424(8) .
C60A C79A 1.435(7) .
C61A C80A 1.439(7) .
C61A C62A 1.443(8) .
C62A C63A 1.438(10) .
C63A C64A 1.444(7) .
C64A C80A 1.421(8) .
C64A C65A 1.427(8) .
C65A C66A 1.418(8) .
C65A C67A 1.422(7) .
C67A C68A 1.426(8) .
C67A C71A 1.439(7) .
C68A C69A 1.418(7) .
C69A C70A 1.436(7) .
C70A C75A 1.427(7) .
C70A C71A 1.437(7) .
C71A C72A 1.426(7) .
C72A C80A 1.444(6) .
C72A C73A 1.445(7) .
C73A C74A 1.449(7) .
C73A C79A 1.454(7) .
C74A C77A 1.440(7) .
C74A C75A 1.449(7) .
C75A C76A 1.447(7) .
C77A C78A 1.424(8) .
C78A C79A 1.440(7) .
C1 C2 1.534(7) .
N1 C14 1.334(5) .
N1 C13 1.396(5) .
N1 C12 1.449(5) .
C2 C4 1.518(6) .
C2 C3 1.541(8) .
N2 C14 1.326(5) .
N2 C15 1.380(5) .
N2 C16 1.451(5) .
C4 C12 1.389(6) .
C4 C5 1.392(6) .
C5 C6 1.381(7) .
C6 C7 1.381(7) .
C7 C8 1.395(6) .
C8 C12 1.404(6) .
C8 C9 1.512(6) .
C9 C11 1.525(7) .
C9 C10 1.537(7) .
C13 C15 1.366(6) .
C16 C24 1.376(7) .
C16 C17 1.393(6) .
C17 C21 1.393(7) .
C17 C18 1.528(8) .
C18 C20 1.496(10) .
C18 C19 1.525(9) .
C21 C22 1.379(9) .
C22 C23 1.380(8) .
C23 C24 1.390(7) .
C24 C25 1.519(7) .
C25 C26 1.517(8) .
C25 C27 1.529(10) .
S1 C1B 1.523(10) .
S2 C1B 1.473(10) .
S3 C2B 1.538(2) .
S4 C3B 1.512(11) .
S5 C3B 1.531(11) .
C2B S3 1.538(2) 2_557
Lu1 Lu8 0.5195(14) .
Lu1 Lu2 1.7103(15) .
Lu1 N1C 2.069(4) .
Lu1 Lu7 2.483(4) .
Lu1 Lu6 2.660(3) .
Lu1 Lu3 3.130(2) .
Lu1 Lu9 3.266(2) .
Lu1 Lu5 3.6906(15) .
Lu9 Lu2 1.972(2) .
Lu9 N1C 2.053(4) .
Lu9 Lu4 2.168(2) .
Lu9 Lu8 3.332(3) .
Lu9 Lu5 3.6302(19) .
Lu8 Lu2 1.976(2) .
Lu8 N1C 2.068(4) .
Lu8 Lu7 2.419(4) .
Lu8 Lu6 2.689(3) .
Lu8 Lu3 3.271(3) .
Lu8 Lu5 3.614(2) .
Lu8 Lu4 3.879(2) .
Lu7 Lu6 0.529(3) .
Lu7 Lu5 1.853(3) .
Lu7 N1C 2.027(4) .
Lu7 Lu4 3.515(3) .
Lu7 Lu2 3.539(3) .
Lu2 Lu3 1.7191(19) .
Lu2 N1C 2.039(4) .
Lu2 Lu4 3.5485(11) .
Lu2 Lu6 3.553(3) .
Lu3 N1C 2.054(4) .
Lu3 Lu4 2.500(2) .
Lu3 Lu5 3.7015(16) .
Lu4 N1C 2.064(4) .
Lu4 Lu5 2.2834(8) .
Lu4 Lu6 3.531(3) .
Lu5 Lu6 1.745(3) .
Lu5 N1C 2.019(4) .
Lu6 N1C 2.040(4) .
